data_4510182
loop_
_publ_author_name
'Biswas, Soumava'
'Jena, Himanshu Sekhar'
'Goswami, Soumyabrata'
'Sanda, Suresh'
'Konar, Sanjit'

_publ_section_title
;
 Synthesis and Characterization of Two Lanthanide (Gd3+and Dy3+)-Based
 Three-Dimensional Metal Organic Frameworks with Squashed
 Metallomacrocycle Type Building Blocks and Their Magnetic, Sorption, and
 Fluorescence Properties Study
;
_journal_issue 3
_journal_name_full 'Crystal Growth &amp; Design'
_journal_page_first 1287
_journal_paper_doi 10.1021/cg401804e
_journal_volume 14
_journal_year 2014
_chemical_formula_moiety 'C75 H60 Gd2 N2 O22, (C3 H7 N O)'
_chemical_formula_sum 'C78 H67 Gd2 N3 O23'
_chemical_formula_weight 1728.87
_chemical_name_systematic
; 
 ? 
;
_space_group_IT_number 15
_symmetry_cell_setting monoclinic
_symmetry_space_group_name_Hall '-C 2yc'
_symmetry_space_group_name_H-M 'C 1 2/c 1'
_atom_sites_solution_hydrogens geom
_atom_sites_solution_primary direct
_atom_sites_solution_secondary difmap
_audit_creation_method SHELXL-97
_cell_angle_alpha 90.00
_cell_angle_beta 120.19(2)
_cell_angle_gamma 90.00
_cell_formula_units_Z 4
_cell_length_a 31.517(12)
_cell_length_b 14.882(4)
_cell_length_c 28.494(8)
_cell_measurement_reflns_used 8721
_cell_measurement_temperature 296(2)
_cell_measurement_theta_max 24.10
_cell_measurement_theta_min 2.39
_cell_volume 11552(7)
_computing_cell_refinement 'Bruker SAINT'
_computing_data_collection 'Bruker APEX2'
_computing_data_reduction 'Bruker SAINT'
_computing_molecular_graphics 'Bruker SHELXTL'
_computing_publication_material 'Bruker SHELXTL'
_computing_structure_refinement 'SHELXL-97 (Sheldrick, 2008)'
_computing_structure_solution 'SHELXS-97 (Sheldrick, 2008)'
_diffrn_ambient_temperature 296(2)
_diffrn_measured_fraction_theta_full 1.00
_diffrn_measured_fraction_theta_max 1.00
_diffrn_measurement_device_type 'Bruker APEX-II CCD'
_diffrn_measurement_method '\f and \w scans'
_diffrn_radiation_monochromator graphite
_diffrn_radiation_source 'fine-focus sealed tube'
_diffrn_radiation_type MoK\a
_diffrn_radiation_wavelength 0.71073
_diffrn_reflns_av_R_equivalents 0.0838
_diffrn_reflns_av_sigmaI/netI 0.0467
_diffrn_reflns_limit_h_max 40
_diffrn_reflns_limit_h_min -40
_diffrn_reflns_limit_k_max 19
_diffrn_reflns_limit_k_min -19
_diffrn_reflns_limit_l_max 36
_diffrn_reflns_limit_l_min -36
_diffrn_reflns_number 51826
_diffrn_reflns_theta_full 27.51
_diffrn_reflns_theta_max 27.51
_diffrn_reflns_theta_min 1.49
_exptl_absorpt_coefficient_mu 1.186
_exptl_absorpt_correction_T_max 0.717
_exptl_absorpt_correction_T_min 0.620
_exptl_absorpt_correction_type multi-scan
_exptl_absorpt_process_details multi-scan
_exptl_crystal_colour yellow
_exptl_crystal_density_diffrn 0.994
_exptl_crystal_density_method 'not measured'
_exptl_crystal_description Cube
_exptl_crystal_F_000 3240
_exptl_crystal_size_max 0.41
_exptl_crystal_size_mid 0.36
_exptl_crystal_size_min 0.28
_refine_diff_density_max 1.023
_refine_diff_density_min -1.007
_refine_diff_density_rms 0.105
_refine_ls_extinction_method none
_refine_ls_goodness_of_fit_ref 1.171
_refine_ls_hydrogen_treatment constr
_refine_ls_matrix_type full
_refine_ls_number_parameters 459
_refine_ls_number_reflns 13267
_refine_ls_number_restraints 0
_refine_ls_restrained_S_all 1.171
_refine_ls_R_factor_all 0.0649
_refine_ls_R_factor_gt 0.0623
_refine_ls_shift/su_max 0.019
_refine_ls_shift/su_mean 0.007
_refine_ls_structure_factor_coef Fsqd
_refine_ls_weighting_details 'calc w=1/[\s^2^(Fo^2^)+(0.0506P)^2^+1.0384P] where P=(Fo^2^+2Fc^2^)/3'
_refine_ls_weighting_scheme calc
_refine_ls_wR_factor_gt 0.1532
_refine_ls_wR_factor_ref 0.1548
_reflns_number_gt 13041
_reflns_number_total 13267
_reflns_threshold_expression >2sigma(I)
_cod_data_source_file cg401804e_si_002.cif
_cod_data_source_block Gd-Pam
_cod_depositor_comments
;
The following automatic conversions were performed:

'_symmetry_cell_setting' value 'Monoclinic' changed to 'monoclinic'
according to
/usr/data/users/saulius/crontab/automatic-downloads/current/ACS/lib/dictionaries/cif_core.dic
dictionary named 'cif_core.dic' version 2.4.2 from 2011-04-26.

Automatic conversion script
Id: cif_fix_values 2281 2013-09-26 08:29:07Z andrius 
;
_cod_original_cell_volume 11552(6)
_cod_original_sg_symbol_H-M 'C 2/c'
_cod_database_code 4510182

loop_
_symmetry_equiv_pos_as_xyz
'x, y, z'
'-x, y, -z+1/2'
'x+1/2, y+1/2, z'
'-x+1/2, y+1/2, -z+1/2'
'-x, -y, -z'
'x, -y, z-1/2'
'-x+1/2, -y+1/2, -z'
'x+1/2, -y+1/2, z-1/2'

loop_
_atom_site_label
_atom_site_type_symbol
_atom_site_fract_x
_atom_site_fract_y
_atom_site_fract_z
_atom_site_U_iso_or_equiv
_atom_site_adp_type
_atom_site_occupancy
_atom_site_symmetry_multiplicity
_atom_site_calc_flag
_atom_site_refinement_flags
Gd1 Gd 0.267515(8) 0.118113(15) 0.487805(9) 0.02584(8) Uani 1 1 d .
O7 O 0.07431(17) 0.3571(3) 0.3558(2) 0.0546(11) Uani 1 1 d .
H7 H 0.0890 0.4027 0.3560 0.082 Uiso 1 1 calc R
O4 O 0.25307(14) -0.0257(3) 0.12819(15) 0.0386(8) Uani 1 1 d .
H4 H 0.2343 0.0142 0.1093 0.058 Uiso 1 1 calc R
O3 O 0.22859(14) 0.0704(3) 0.30124(16) 0.0376(8) Uani 1 1 d .
H3 H 0.2328 0.1196 0.3160 0.056 Uiso 1 1 calc R
O8 O 0.24117(13) 0.1323(2) 0.55091(14) 0.0314(7) Uani 1 1 d .
O10 O 0.29678(13) 0.2398(3) 0.45910(15) 0.0370(8) Uani 1 1 d .
O1 O 0.25082(15) 0.0729(3) 0.40110(16) 0.0439(9) Uani 1 1 d .
O2 O 0.32533(15) 0.0485(3) 0.46461(16) 0.0423(9) Uani 1 1 d .
O11 O 0.29927(18) -0.0118(3) 0.5455(2) 0.0517(11) Uani 1 1 d .
O5 O 0.20066(14) 0.2087(3) 0.43746(16) 0.0394(8) Uani 1 1 d .
O6 O 0.16113(13) 0.3353(3) 0.43457(16) 0.0381(8) Uani 1 1 d .
O9 O 0.20344(18) 0.0143(4) 0.4556(2) 0.0575(12) Uani 1 1 d .
C24 C 0.12767(19) 0.2395(4) 0.3577(2) 0.0340(10) Uani 1 1 d .
C25 C 0.1338(2) 0.1724(5) 0.3287(3) 0.0502(16) Uani 1 1 d .
H25 H 0.1621 0.1375 0.3460 0.060 Uiso 1 1 calc R
C26 C 0.1000(2) 0.1543(5) 0.2751(3) 0.0464(13) Uani 1 1 d .
C31 C 0.0562(2) 0.2064(4) 0.2471(3) 0.0437(12) Uani 1 1 d .
C32 C 0.0474(2) 0.2720(4) 0.2755(2) 0.0368(11) Uani 1 1 d .
C33 C 0.08192(19) 0.2917(4) 0.3278(2) 0.0388(12) Uani 1 1 d .
C34 C 0.0000 0.3256(6) 0.2500 0.048(2) Uani 1 2 d S
H34A H -0.0005 0.3643 0.2223 0.058 Uiso 0.50 1 calc PR
H34B H 0.0005 0.3643 0.2777 0.058 Uiso 0.50 1 calc PR
C30 C 0.0232(2) 0.1885(5) 0.1903(3) 0.0549(16) Uani 1 1 d .
H30 H -0.0066 0.2189 0.1721 0.066 Uiso 1 1 calc R
C29 C 0.0347(3) 0.1294(6) 0.1640(4) 0.069(2) Uani 1 1 d .
H29 H 0.0167 0.1267 0.1263 0.082 Uiso 1 1 calc R
C15 C 0.21110(17) -0.1709(3) 0.11012(19) 0.0270(9) Uani 1 1 d .
C16 C 0.1874(2) -0.2316(4) 0.1256(3) 0.0405(12) Uani 1 1 d .
H16 H 0.1763 -0.2855 0.1068 0.049 Uiso 1 1 calc R
C17 C 0.17958(17) -0.2140(3) 0.16919(18) 0.0275(9) Uani 1 1 d .
C18 C 0.19817(19) -0.1335(4) 0.1993(2) 0.0347(10) Uani 1 1 d .
C14 C 0.22802(17) -0.0868(3) 0.14105(19) 0.0290(9) Uani 1 1 d .
C13 C 0.22447(18) -0.0717(3) 0.18644(19) 0.0286(9) Uani 1 1 d .
C12 C 0.24455(19) 0.0171(4) 0.2190(2) 0.0366(11) Uani 1 1 d .
H12A H 0.2571 0.0536 0.2004 0.044 Uiso 1 1 calc R
H12B H 0.2171 0.0493 0.2174 0.044 Uiso 1 1 calc R
C19 C 0.1874(2) -0.1185(4) 0.2405(2) 0.0439(13) Uani 1 1 d .
H19 H 0.1971 -0.0652 0.2602 0.053 Uiso 1 1 calc R
C1 C 0.29512(18) 0.0479(4) 0.41353(19) 0.0326(10) Uani 1 1 d .
C11 C 0.2715(2) 0.0348(4) 0.3146(2) 0.0413(12) Uani 1 1 d .
C3 C 0.3515(2) -0.0080(4) 0.3860(3) 0.0433(13) Uani 1 1 d .
H3A H 0.3730 -0.0205 0.4225 0.052 Uiso 1 1 calc R
C2 C 0.30677(17) 0.0285(3) 0.3728(2) 0.0316(10) Uani 1 1 d .
C10 C 0.28412(18) 0.0103(3) 0.27764(19) 0.0286(9) Uani 1 1 d .
C9 C 0.33103(19) -0.0238(3) 0.2933(2) 0.0336(11) Uani 1 1 d .
C4 C 0.36728(18) -0.0279(4) 0.3497(2) 0.0345(10) Uani 1 1 d .
C8 C 0.3456(3) -0.0460(5) 0.2551(3) 0.0558(16) Uani 1 1 d .
H8 H 0.3229 -0.0408 0.2182 0.067 Uiso 1 1 calc R
C7 C 0.3925(3) -0.0750(5) 0.2709(3) 0.0624(19) Uani 1 1 d .
H7A H 0.4006 -0.0913 0.2449 0.075 Uiso 1 1 calc R
C20 C 0.1620(2) -0.1839(4) 0.2522(3) 0.0475(13) Uani 1 1 d .
H20 H 0.1560 -0.1731 0.2805 0.057 Uiso 1 1 calc R
C5 C 0.4139(3) -0.0570(6) 0.3623(4) 0.068(2) Uani 1 1 d .
H5 H 0.4372 -0.0608 0.3990 0.081 Uiso 1 1 calc R
C35 C 0.21977(15) 0.1913(3) 0.56505(18) 0.0237(8) Uani 1 1 d .
C27 C 0.1075(3) 0.0908(7) 0.2428(5) 0.081(3) Uani 1 1 d .
H27 H 0.1385 0.0647 0.2586 0.098 Uiso 1 1 calc R
C28 C 0.0775(3) 0.0660(7) 0.1956(5) 0.084(3) Uani 1 1 d .
H28 H 0.0811 0.0126 0.1810 0.101 Uiso 1 1 calc R
C23 C 0.16539(18) 0.2607(4) 0.4131(2) 0.0346(10) Uani 1 1 d .
C21 C 0.1452(3) -0.2646(4) 0.2233(3) 0.0510(15) Uani 1 1 d .
H21 H 0.1281 -0.3071 0.2313 0.061 Uiso 1 1 calc R
C22 C 0.1552(3) -0.2761(5) 0.1841(3) 0.062(2) Uani 1 1 d .
H22 H 0.1454 -0.3297 0.1649 0.075 Uiso 1 1 calc R
C6 C 0.4288(3) -0.0800(6) 0.3277(4) 0.066(2) Uani 1 1 d .
H6 H 0.4609 -0.0982 0.3396 0.079 Uiso 1 1 calc R
C36 C 0.3052(8) -0.0900(15) 0.5259(10) 0.189(8) Uani 1 1 d .
C38 C 0.2393(9) -0.0919(12) 0.5243(12) 0.215(11) Uani 1 1 d .
C37 C 0.3043(15) -0.251(2) 0.5382(17) 0.350(16) Uani 1 1 d .
N1 N 0.2761(8) -0.1536(9) 0.5280(9) 0.208(10) Uani 1 1 d .

loop_
_atom_site_aniso_label
_atom_site_aniso_U_11
_atom_site_aniso_U_22
_atom_site_aniso_U_33
_atom_site_aniso_U_23
_atom_site_aniso_U_13
_atom_site_aniso_U_12
Gd1 0.02616(12) 0.02562(12) 0.02591(12) 0.00002(9) 0.01322(9) 0.00023(9)
O7 0.041(2) 0.044(2) 0.063(3) -0.003(2) 0.015(2) 0.0000(19)
O4 0.041(2) 0.038(2) 0.0326(18) 0.0022(15) 0.0152(16) 0.0037(16)
O3 0.040(2) 0.036(2) 0.039(2) -0.0020(16) 0.0220(17) -0.0016(16)
O8 0.0426(19) 0.0263(17) 0.0364(18) 0.0004(13) 0.0282(16) 0.0003(14)
O10 0.0313(18) 0.047(2) 0.0357(19) -0.0059(16) 0.0188(16) -0.0074(16)
O1 0.036(2) 0.057(3) 0.038(2) 0.0001(18) 0.0185(17) 0.0020(18)
O2 0.042(2) 0.043(2) 0.041(2) -0.0010(17) 0.0205(18) -0.0003(17)
O11 0.057(3) 0.040(2) 0.069(3) 0.019(2) 0.040(2) 0.018(2)
O5 0.0352(19) 0.047(2) 0.0359(19) 0.0064(16) 0.0177(16) -0.0012(16)
O6 0.0287(17) 0.038(2) 0.045(2) 0.0135(16) 0.0163(16) 0.0039(15)
O9 0.048(2) 0.074(3) 0.054(3) -0.017(2) 0.028(2) -0.011(2)
C24 0.033(2) 0.038(3) 0.031(2) 0.005(2) 0.016(2) 0.004(2)
C25 0.029(3) 0.071(4) 0.051(3) -0.021(3) 0.020(2) -0.004(3)
C26 0.046(3) 0.048(3) 0.046(3) 0.000(3) 0.024(3) 0.002(3)
C31 0.046(3) 0.042(3) 0.045(3) -0.002(2) 0.024(3) -0.001(2)
C32 0.033(2) 0.033(3) 0.045(3) 0.000(2) 0.020(2) 0.001(2)
C33 0.031(2) 0.053(3) 0.034(3) 0.012(2) 0.018(2) 0.006(2)
C34 0.030(4) 0.034(4) 0.075(6) 0.000 0.023(4) 0.000
C30 0.043(3) 0.066(4) 0.048(3) 0.004(3) 0.017(3) -0.004(3)
C29 0.060(4) 0.085(6) 0.064(5) -0.010(4) 0.033(4) -0.006(4)
C15 0.024(2) 0.030(2) 0.027(2) 0.0006(17) 0.0130(17) -0.0009(17)
C16 0.043(3) 0.027(2) 0.061(4) 0.004(2) 0.033(3) 0.002(2)
C17 0.027(2) 0.032(2) 0.024(2) -0.0033(17) 0.0138(18) -0.0039(18)
C18 0.032(2) 0.034(3) 0.039(3) -0.004(2) 0.018(2) -0.001(2)
C14 0.026(2) 0.031(2) 0.025(2) 0.0027(18) 0.0091(18) -0.0002(18)
C13 0.030(2) 0.025(2) 0.030(2) 0.0012(18) 0.0153(19) 0.0022(18)
C12 0.034(3) 0.042(3) 0.038(3) 0.005(2) 0.021(2) 0.007(2)
C19 0.050(3) 0.043(3) 0.036(3) -0.004(2) 0.019(2) -0.010(3)
C1 0.027(2) 0.047(3) 0.023(2) 0.006(2) 0.0121(18) 0.001(2)
C11 0.038(3) 0.042(3) 0.043(3) -0.001(2) 0.019(2) 0.002(2)
C3 0.034(3) 0.044(3) 0.046(3) -0.014(2) 0.016(2) 0.000(2)
C2 0.025(2) 0.028(2) 0.040(3) 0.0031(19) 0.015(2) 0.0000(18)
C10 0.035(2) 0.028(2) 0.025(2) -0.0030(17) 0.0175(19) 0.0044(18)
C9 0.033(2) 0.027(2) 0.055(3) 0.003(2) 0.033(2) 0.0020(19)
C4 0.029(2) 0.046(3) 0.028(2) -0.002(2) 0.0134(19) 0.001(2)
C8 0.049(4) 0.047(4) 0.070(4) -0.014(3) 0.030(3) -0.004(3)
C7 0.081(5) 0.058(4) 0.073(5) -0.017(4) 0.057(4) -0.014(4)
C20 0.045(3) 0.046(3) 0.044(3) 0.000(3) 0.016(3) 0.001(3)
C5 0.058(4) 0.073(5) 0.073(5) -0.018(4) 0.034(4) -0.013(4)
C35 0.0169(18) 0.0132(17) 0.030(2) 0.0039(15) 0.0038(16) 0.0016(14)
C27 0.056(5) 0.081(6) 0.100(7) -0.023(5) 0.034(5) -0.002(4)
C28 0.067(5) 0.063(5) 0.118(8) -0.018(5) 0.044(6) -0.002(4)
C23 0.025(2) 0.033(3) 0.041(3) 0.008(2) 0.013(2) 0.0027(19)
C21 0.067(4) 0.042(3) 0.059(4) -0.001(3) 0.043(4) -0.001(3)
C22 0.090(5) 0.050(4) 0.086(5) -0.028(4) 0.073(5) -0.032(4)
C6 0.061(4) 0.063(5) 0.082(5) -0.011(4) 0.042(4) -0.004(4)
C36 0.208(19) 0.158(16) 0.25(2) -0.020(15) 0.154(18) -0.056(15)
C38 0.27(2) 0.101(10) 0.41(3) 0.055(15) 0.27(3) 0.067(12)
C37 0.41(4) 0.17(3) 0.41(5) 0.00(3) 0.16(4) -0.02(3)
N1 0.34(2) 0.088(8) 0.37(3) -0.093(12) 0.30(2) -0.092(12)

loop_
_atom_type_symbol
_atom_type_description
_atom_type_scat_dispersion_real
_atom_type_scat_dispersion_imag
_atom_type_scat_source
C C 0.0033 0.0016 'International Tables Vol C Tables 4.2.6.8 and 6.1.1.4'
Gd Gd -0.1653 3.9035 'International Tables Vol C Tables 4.2.6.8 and 6.1.1.4'
N N 0.0061 0.0033 'International Tables Vol C Tables 4.2.6.8 and 6.1.1.4'
O O 0.0106 0.0060 'International Tables Vol C Tables 4.2.6.8 and 6.1.1.4'
H H 0.0000 0.0000 'International Tables Vol C Tables 4.2.6.8 and 6.1.1.4'

loop_
_geom_angle_atom_site_label_1
_geom_angle_atom_site_label_2
_geom_angle_atom_site_label_3
_geom_angle
_geom_angle_site_symmetry_1
_geom_angle_site_symmetry_3
O5 Gd1 O6 124.25(14) . 7_556
O5 Gd1 O9 78.59(18) . .
O6 Gd1 O9 143.29(16) 7_556 .
O5 Gd1 O8 81.85(13) . .
O6 Gd1 O8 77.85(13) 7_556 .
O9 Gd1 O8 77.90(15) . .
O5 Gd1 O1 82.03(15) . .
O6 Gd1 O1 133.01(14) 7_556 .
O9 Gd1 O1 72.85(16) . .
O8 Gd1 O1 148.82(14) . .
O5 Gd1 O10 74.26(14) . .
O6 Gd1 O10 75.02(13) 7_556 .
O9 Gd1 O10 141.68(16) . .
O8 Gd1 O10 123.34(12) . .
O1 Gd1 O10 77.01(14) . .
O5 Gd1 O11 146.54(15) . .
O6 Gd1 O11 73.69(16) 7_556 .
O9 Gd1 O11 73.56(19) . .
O8 Gd1 O11 74.57(14) . .
O1 Gd1 O11 106.51(17) . .
O10 Gd1 O11 138.88(15) . .
O5 Gd1 O2 130.60(14) . .
O6 Gd1 O2 83.60(14) 7_556 .
O9 Gd1 O2 103.14(16) . .
O8 Gd1 O2 147.42(13) . .
O1 Gd1 O2 53.21(14) . .
O10 Gd1 O2 76.00(14) . .
O11 Gd1 O2 74.63(15) . .
O5 Gd1 C1 106.08(14) . .
O6 Gd1 C1 107.68(14) 7_556 .
O9 Gd1 C1 89.57(16) . .
O8 Gd1 C1 163.69(14) . .
O1 Gd1 C1 26.91(14) . .
O10 Gd1 C1 72.90(14) . .
O11 Gd1 C1 92.02(16) . .
O2 Gd1 C1 26.44(13) . .
C33 O7 H7 109.5 . .
C14 O4 H4 109.5 . .
C11 O3 H3 109.5 . .
C35 O8 Gd1 138.2(3) . .
C35 O10 Gd1 136.3(3) 7_556 .
C1 O1 Gd1 98.7(3) . .
C1 O2 Gd1 94.6(3) . .
C36 O11 Gd1 120.6(11) . .
C23 O5 Gd1 176.1(4) . .
C23 O6 Gd1 114.8(3) . 7_556
C25 C24 C23 121.7(5) . .
C25 C24 C33 115.5(5) . .
C23 C24 C33 122.7(5) . .
C24 C25 C26 123.0(6) . .
C24 C25 H25 118.5 . .
C26 C25 H25 118.5 . .
C25 C26 C27 124.0(7) . .
C25 C26 C31 120.3(6) . .
C27 C26 C31 115.4(7) . .
C32 C31 C26 118.6(6) . .
C32 C31 C30 123.0(6) . .
C26 C31 C30 118.5(6) . .
C33 C32 C31 120.5(5) . .
C33 C32 C34 117.6(5) . .
C31 C32 C34 121.9(5) . .
O7 C33 C32 121.2(5) . .
O7 C33 C24 116.8(5) . .
C32 C33 C24 121.9(5) . .
C32 C34 C32 116.6(7) . 2
C32 C34 H34A 108.1 . .
C32 C34 H34A 108.2 2 .
C32 C34 H34B 108.2 . .
C32 C34 H34B 108.1 2 .
H34A C34 H34B 107.3 . .
C29 C30 C31 120.8(7) . .
C29 C30 H30 119.6 . .
C31 C30 H30 119.6 . .
C30 C29 C28 119.5(8) . .
C30 C29 H29 120.3 . .
C28 C29 H29 120.3 . .
C16 C15 C14 117.3(4) . .
C16 C15 C35 120.8(5) . 6
C14 C15 C35 121.9(4) . 6
C15 C16 C17 121.6(5) . .
C15 C16 H16 119.2 . .
C17 C16 H16 119.2 . .
C22 C17 C16 120.8(5) . .
C22 C17 C18 119.9(5) . .
C16 C17 C18 119.3(5) . .
C19 C18 C13 122.6(5) . .
C19 C18 C17 116.3(5) . .
C13 C18 C17 121.0(5) . .
O4 C14 C13 118.3(4) . .
O4 C14 C15 119.4(4) . .
C13 C14 C15 121.9(4) . .
C14 C13 C18 118.4(5) . .
C14 C13 C12 120.1(4) . .
C18 C13 C12 121.2(4) . .
C10 C12 C13 117.9(4) . .
C10 C12 H12A 107.8 . .
C13 C12 H12A 107.8 . .
C10 C12 H12B 107.8 . .
C13 C12 H12B 107.8 . .
H12A C12 H12B 107.2 . .
C18 C19 C20 120.0(6) . .
C18 C19 H19 120.0 . .
C20 C19 H19 120.0 . .
O2 C1 O1 112.9(4) . .
O2 C1 C2 125.8(5) . .
O1 C1 C2 121.2(4) . .
O2 C1 Gd1 59.0(3) . .
O1 C1 Gd1 54.3(3) . .
C2 C1 Gd1 170.0(4) . .
O3 C11 C10 123.1(5) . .
O3 C11 C2 115.9(5) . .
C10 C11 C2 120.9(5) . .
C2 C3 C4 125.7(6) . .
C2 C3 H3A 117.2 . .
C4 C3 H3A 117.2 . .
C3 C2 C1 120.7(5) . .
C3 C2 C11 115.1(5) . .
C1 C2 C11 123.7(4) . .
C11 C10 C9 121.6(5) . .
C11 C10 C12 116.4(5) . .
C9 C10 C12 122.0(4) . .
C10 C9 C8 122.3(6) . .
C10 C9 C4 119.5(4) . .
C8 C9 C4 117.9(5) . .
C3 C4 C5 126.9(6) . .
C3 C4 C9 116.4(5) . .
C5 C4 C9 116.6(5) . .
C7 C8 C9 122.0(7) . .
C7 C8 H8 119.0 . .
C9 C8 H8 119.0 . .
C8 C7 C6 119.9(7) . .
C8 C7 H7A 120.0 . .
C6 C7 H7A 120.0 . .
C19 C20 C21 123.1(6) . .
C19 C20 H20 118.4 . .
C21 C20 H20 118.4 . .
C6 C5 C4 127.3(8) . .
C6 C5 H5 116.3 . .
C4 C5 H5 116.3 . .
O10 C35 O8 123.3(4) 7_556 .
O10 C35 C15 117.3(4) 7_556 6_556
O8 C35 C15 119.2(4) . 6_556
C28 C27 C26 127.6(9) . .
C28 C27 H27 116.2 . .
C26 C27 H27 116.2 . .
C27 C28 C29 115.0(9) . .
C27 C28 H28 122.5 . .
C29 C28 H28 122.5 . .
O5 C23 O6 122.8(5) . .
O5 C23 C24 119.0(5) . .
O6 C23 C24 118.2(4) . .
C22 C21 C20 115.4(6) . .
C22 C21 H21 122.3 . .
C20 C21 H21 122.3 . .
C21 C22 C17 125.2(6) . .
C21 C22 H22 117.4 . .
C17 C22 H22 117.4 . .
C5 C6 C7 116.2(8) . .
C5 C6 H6 121.9 . .
C7 C6 H6 121.9 . .
N1 C36 O11 110.7(16) . .
O11 C36 C38 70.8(11) . .
C36 N1 C37 108(2) . .
C36 N1 C38 95.2(16) . .
C37 N1 C38 156.3(18) . .

loop_
_geom_bond_atom_site_label_1
_geom_bond_atom_site_label_2
_geom_bond_distance
_geom_bond_site_symmetry_2
Gd1 O5 2.296(4) .
Gd1 O6 2.330(4) 7_556
Gd1 O9 2.333(5) .
Gd1 O8 2.339(3) .
Gd1 O1 2.351(4) .
Gd1 O10 2.357(4) .
Gd1 O11 2.405(4) .
Gd1 O2 2.458(4) .
Gd1 C1 2.860(5) .
O7 C33 1.354(8) .
O7 H7 0.8200 .
O4 C14 1.370(6) .
O4 H4 0.8201 .
O3 C11 1.318(7) .
O3 H3 0.8200 .
O8 C35 1.289(6) .
O10 C35 1.199(6) 7_556
O1 C1 1.310(6) .
O2 C1 1.277(6) .
O11 C36 1.34(2) .
O5 C23 1.241(6) .
O6 C23 1.307(7) .
O6 Gd1 2.330(4) 7_556
C24 C25 1.369(8) .
C24 C23 1.456(7) .
C24 C33 1.474(7) .
C25 C26 1.381(9) .
C25 H25 0.9300 .
C26 C27 1.420(11) .
C26 C31 1.426(9) .
C31 C32 1.384(8) .
C31 C30 1.441(9) .
C32 C33 1.363(8) .
C32 C34 1.518(7) .
C34 C32 1.518(7) 2
C34 H34A 0.9700 .
C34 H34B 0.9700 .
C30 C29 1.321(11) .
C30 H30 0.9300 .
C29 C28 1.516(13) .
C29 H29 0.9300 .
C15 C16 1.378(7) .
C15 C14 1.468(7) .
C15 C35 1.473(6) 6
C16 C17 1.408(7) .
C16 H16 0.9300 .
C17 C22 1.398(8) .
C17 C18 1.416(7) .
C18 C19 1.394(8) .
C18 C13 1.404(7) .
C14 C13 1.372(7) .
C13 C12 1.554(7) .
C12 C10 1.504(7) .
C12 H12A 0.9700 .
C12 H12B 0.9700 .
C19 C20 1.403(9) .
C19 H19 0.9300 .
C1 C2 1.412(7) .
C11 C10 1.349(7) .
C11 C2 1.464(8) .
C3 C2 1.375(7) .
C3 C4 1.388(8) .
C3 H3A 0.9300 .
C10 C9 1.406(7) .
C9 C8 1.418(9) .
C9 C4 1.428(8) .
C4 C5 1.395(9) .
C8 C7 1.380(11) .
C8 H8 0.9300 .
C7 C6 1.439(12) .
C7 H7A 0.9300 .
C20 C21 1.401(9) .
C20 H20 0.9300 .
C5 C6 1.332(11) .
C5 H5 0.9300 .
C35 O10 1.199(6) 7_556
C35 C15 1.473(6) 6_556
C27 C28 1.248(14) .
C27 H27 0.9300 .
C28 H28 0.9300 .
C21 C22 1.315(9) .
C21 H21 0.9300 .
C22 H22 0.9300 .
C6 H6 0.9300 .
C36 N1 1.34(2) .
C36 C38 2.05(3) .
C38 N1 1.44(2) .
C37 N1 1.65(4) .

loop_
_geom_torsion_atom_site_label_1
_geom_torsion_atom_site_label_2
_geom_torsion_atom_site_label_3
_geom_torsion_atom_site_label_4
_geom_torsion
_geom_torsion_site_symmetry_1
_geom_torsion_site_symmetry_4
O5 Gd1 O8 C35 -32.1(4) . .
O6 Gd1 O8 C35 95.7(5) 7_556 .
O9 Gd1 O8 C35 -112.1(5) . .
O1 Gd1 O8 C35 -91.6(5) . .
O10 Gd1 O8 C35 33.0(5) . .
O11 Gd1 O8 C35 171.9(5) . .
O2 Gd1 O8 C35 152.4(4) . .
C1 Gd1 O8 C35 -152.6(5) . .
O5 Gd1 O10 C35 4.9(5) . 7_556
O6 Gd1 O10 C35 -128.0(5) 7_556 7_556
O9 Gd1 O10 C35 51.4(6) . 7_556
O8 Gd1 O10 C35 -63.9(5) . 7_556
O1 Gd1 O10 C35 90.1(5) . 7_556
O11 Gd1 O10 C35 -169.5(4) . 7_556
O2 Gd1 O10 C35 145.0(5) . 7_556
C1 Gd1 O10 C35 117.7(5) . 7_556
O5 Gd1 O1 C1 153.3(4) . .
O6 Gd1 O1 C1 23.1(4) 7_556 .
O9 Gd1 O1 C1 -126.2(4) . .
O8 Gd1 O1 C1 -147.2(3) . .
O10 Gd1 O1 C1 77.8(3) . .
O11 Gd1 O1 C1 -59.8(4) . .
O2 Gd1 O1 C1 -4.3(3) . .
O5 Gd1 O2 C1 -25.3(4) . .
O6 Gd1 O2 C1 -155.8(3) 7_556 .
O9 Gd1 O2 C1 60.9(4) . .
O8 Gd1 O2 C1 148.9(3) . .
O1 Gd1 O2 C1 4.4(3) . .
O10 Gd1 O2 C1 -79.7(3) . .
O11 Gd1 O2 C1 129.4(4) . .
O5 Gd1 O11 C36 102.0(11) . .
O6 Gd1 O11 C36 -129.6(11) 7_556 .
O9 Gd1 O11 C36 67.2(11) . .
O8 Gd1 O11 C36 148.9(11) . .
O1 Gd1 O11 C36 1.3(11) . .
O10 Gd1 O11 C36 -87.7(11) . .
O2 Gd1 O11 C36 -41.9(11) . .
C1 Gd1 O11 C36 -21.7(11) . .
C23 C24 C25 C26 -176.1(6) . .
C33 C24 C25 C26 0.3(9) . .
C24 C25 C26 C27 173.9(8) . .
C24 C25 C26 C31 0.2(10) . .
C25 C26 C31 C32 -3.2(9) . .
C27 C26 C31 C32 -177.5(7) . .
C25 C26 C31 C30 176.6(6) . .
C27 C26 C31 C30 2.3(10) . .
C26 C31 C32 C33 5.8(9) . .
C30 C31 C32 C33 -174.0(6) . .
C26 C31 C32 C34 -175.4(5) . .
C30 C31 C32 C34 4.9(9) . .
C31 C32 C33 O7 178.6(5) . .
C34 C32 C33 O7 -0.4(8) . .
C31 C32 C33 C24 -5.4(8) . .
C34 C32 C33 C24 175.6(5) . .
C25 C24 C33 O7 178.5(5) . .
C23 C24 C33 O7 -5.1(8) . .
C25 C24 C33 C32 2.3(8) . .
C23 C24 C33 C32 178.7(5) . .
C33 C32 C34 C32 -127.4(5) . 2
C31 C32 C34 C32 53.6(5) . 2
C32 C31 C30 C29 175.3(7) . .
C26 C31 C30 C29 -4.4(10) . .
C31 C30 C29 C28 12.9(12) . .
C14 C15 C16 C17 0.1(8) . .
C35 C15 C16 C17 178.9(5) 6 .
C15 C16 C17 C22 179.6(6) . .
C15 C16 C17 C18 -2.5(8) . .
C22 C17 C18 C19 -4.6(8) . .
C16 C17 C18 C19 177.5(5) . .
C22 C17 C18 C13 177.4(6) . .
C16 C17 C18 C13 -0.4(8) . .
C16 C15 C14 O4 178.0(5) . .
C35 C15 C14 O4 -0.7(7) 6 .
C16 C15 C14 C13 5.5(7) . .
C35 C15 C14 C13 -173.2(4) 6 .
O4 C14 C13 C18 179.0(4) . .
C15 C14 C13 C18 -8.4(7) . .
O4 C14 C13 C12 5.3(7) . .
C15 C14 C13 C12 177.9(4) . .
C19 C18 C13 C14 -172.0(5) . .
C17 C18 C13 C14 5.8(7) . .
C19 C18 C13 C12 1.7(8) . .
C17 C18 C13 C12 179.5(5) . .
C14 C13 C12 C10 -120.4(5) . .
C18 C13 C12 C10 66.0(6) . .
C13 C18 C19 C20 -178.5(5) . .
C17 C18 C19 C20 3.7(8) . .
Gd1 O2 C1 O1 -6.9(5) . .
Gd1 O2 C1 C2 169.4(5) . .
Gd1 O1 C1 O2 7.3(5) . .
Gd1 O1 C1 C2 -169.2(4) . .
O5 Gd1 C1 O2 160.3(3) . .
O6 Gd1 C1 O2 25.3(4) 7_556 .
O9 Gd1 C1 O2 -121.7(3) . .
O8 Gd1 C1 O2 -82.3(6) . .
O1 Gd1 C1 O2 -172.2(6) . .
O10 Gd1 C1 O2 92.9(3) . .
O11 Gd1 C1 O2 -48.2(3) . .
O5 Gd1 C1 O1 -27.5(4) . .
O6 Gd1 C1 O1 -162.5(3) 7_556 .
O9 Gd1 C1 O1 50.4(4) . .
O8 Gd1 C1 O1 89.9(6) . .
O10 Gd1 C1 O1 -95.0(3) . .
O11 Gd1 C1 O1 124.0(4) . .
O2 Gd1 C1 O1 172.2(6) . .
O5 Gd1 C1 C2 39(2) . .
O6 Gd1 C1 C2 -96(2) 7_556 .
O9 Gd1 C1 C2 117(2) . .
O8 Gd1 C1 C2 156.7(19) . .
O1 Gd1 C1 C2 67(2) . .
O10 Gd1 C1 C2 -28(2) . .
O11 Gd1 C1 C2 -169(2) . .
O2 Gd1 C1 C2 -121(2) . .
C4 C3 C2 C1 -178.4(6) . .
C4 C3 C2 C11 8.5(9) . .
O2 C1 C2 C3 12.0(9) . .
O1 C1 C2 C3 -172.0(5) . .
Gd1 C1 C2 C3 127.1(19) . .
O2 C1 C2 C11 -175.6(5) . .
O1 C1 C2 C11 0.4(8) . .
Gd1 C1 C2 C11 -60(2) . .
O3 C11 C2 C3 -179.3(5) . .
C10 C11 C2 C3 -3.4(8) . .
O3 C11 C2 C1 7.8(8) . .
C10 C11 C2 C1 -176.2(5) . .
O3 C11 C10 C9 177.0(5) . .
C2 C11 C10 C9 1.3(8) . .
O3 C11 C10 C12 -6.0(8) . .
C2 C11 C10 C12 178.3(5) . .
C13 C12 C10 C11 -111.9(5) . .
C13 C12 C10 C9 65.0(6) . .
C11 C10 C9 C8 -177.1(6) . .
C12 C10 C9 C8 6.1(8) . .
C11 C10 C9 C4 -3.7(8) . .
C12 C10 C9 C4 179.5(5) . .
C2 C3 C4 C5 173.5(7) . .
C2 C3 C4 C9 -10.9(9) . .
C10 C9 C4 C3 7.9(8) . .
C8 C9 C4 C3 -178.4(6) . .
C10 C9 C4 C5 -176.0(6) . .
C8 C9 C4 C5 -2.3(8) . .
C10 C9 C8 C7 176.6(6) . .
C4 C9 C8 C7 3.1(9) . .
C9 C8 C7 C6 -2.5(11) . .
C18 C19 C20 C21 -1.8(10) . .
C3 C4 C5 C6 176.8(8) . .
C9 C4 C5 C6 1.2(12) . .
Gd1 O8 C35 O10 6.9(7) . 7_556
Gd1 O8 C35 C15 -178.5(3) . 6_556
C25 C26 C27 C28 174.2(11) . .
C31 C26 C27 C28 -11.7(15) . .
C26 C27 C28 C29 19.9(17) . .
C30 C29 C28 C27 -20.1(14) . .
Gd1 O6 C23 O5 14.5(6) 7_556 .
Gd1 O6 C23 C24 -163.7(3) 7_556 .
C25 C24 C23 O5 -10.8(8) . .
C33 C24 C23 O5 173.0(5) . .
C25 C24 C23 O6 167.5(5) . .
C33 C24 C23 O6 -8.7(7) . .
C19 C20 C21 C22 0.7(11) . .
C20 C21 C22 C17 -1.8(13) . .
C16 C17 C22 C21 -178.2(8) . .
C18 C17 C22 C21 3.9(12) . .
C4 C5 C6 C7 -0.6(14) . .
C8 C7 C6 C5 1.2(12) . .
Gd1 O11 C36 N1 -116.5(18) . .
Gd1 O11 C36 C38 -96.7(10) . .
O11 C36 C38 N1 -153(2) . .
O11 C36 N1 C37 -148(2) . .
C38 C36 N1 C37 -175(3) . .
O11 C36 N1 C38 27(2) . .
C36 C38 N1 C37 169(7) . .
